data_2238205
loop_
_publ_author_name
'Wei, Siping'
'Wang, Li'
'Wang, Qin'

_publ_section_title
;
 2-Methyl-1,2,4-triazolo[4,3-<i>a</i>]pyridin-2-ium tetrafluoroborate
;
_journal_issue 7
_journal_name_full 'Acta Crystallographica Section E'
_journal_page_first o1051
_journal_paper_doi 10.1107/S1600536813015535
_journal_volume 69
_journal_year 2013
_chemical_formula_iupac 'C7 H8 N3 +, B F4 -'
_chemical_formula_moiety 'C7 H8 N3, B F4'
_chemical_formula_sum 'C7 H8 B F4 N3'
_chemical_formula_weight 220.97
_chemical_name_systematic
;
2-Methyl-1,2,4-triazolo[4,3-<i>a</i>]pyridin-2-ium tetrafluoroborate
;
_space_group_crystal_system orthorhombic
_space_group_IT_number 61
_space_group_name_Hall '-P 2ac 2ab'
_space_group_name_H-M_alt 'P b c a'
_symmetry_space_group_name_Hall '-P 2ac 2ab'
_symmetry_space_group_name_H-M 'P b c a'
_atom_sites_solution_hydrogens geom
_atom_sites_solution_primary direct
_atom_sites_solution_secondary difmap
_cell_angle_alpha 90.00
_cell_angle_beta 90.00
_cell_angle_gamma 90.00
_cell_formula_units_Z 8
_cell_length_a 7.1508(10)
_cell_length_b 12.3070(18)
_cell_length_c 21.431(3)
_cell_measurement_temperature 296(2)
_cell_volume 1886.0(5)
_computing_cell_refinement '<i>CrysAlis PRO</i> (Oxford Diffraction, 2010)'
_computing_data_collection '<i>CrysAlis PRO</i> (Oxford Diffraction, 2010)'
_computing_data_reduction '<i>CrysAlis PRO</i> (Oxford Diffraction, 2010)'
_computing_molecular_graphics
;
<i>OLEX2</i> (Dolomanov <i>et al.</i>, 2009)
;
_computing_publication_material
;
<i>OLEX2</i> (Dolomanov <i>et al.</i>, 2009)
;
_computing_structure_refinement '<i>SHELXL97</i> (Sheldrick, 2008)'
_computing_structure_solution '<i>SHELXS97</i> (Sheldrick, 2008)'
_diffrn_ambient_temperature 296(2)
_diffrn_detector_area_resol_mean 16.0874
_diffrn_measured_fraction_theta_full 0.989
_diffrn_measured_fraction_theta_max 0.989
_diffrn_measurement_device_type 'Oxford Diffraction Xcalibur Eos'
_diffrn_measurement_method '\w scans'
_diffrn_radiation_monochromator graphite
_diffrn_radiation_source 'fine-focus sealed tube'
_diffrn_radiation_type MoK\a
_diffrn_radiation_wavelength 0.71073
_diffrn_reflns_av_R_equivalents 0.0266
_diffrn_reflns_av_sigmaI/netI 0.0156
_diffrn_reflns_limit_h_max 8
_diffrn_reflns_limit_h_min -8
_diffrn_reflns_limit_k_max 15
_diffrn_reflns_limit_k_min -15
_diffrn_reflns_limit_l_max 26
_diffrn_reflns_limit_l_min -26
_diffrn_reflns_number 14891
_diffrn_reflns_theta_full 26.37
_diffrn_reflns_theta_max 26.37
_diffrn_reflns_theta_min 1.90
_exptl_absorpt_coefficient_mu 0.151
_exptl_absorpt_correction_T_max 0.970
_exptl_absorpt_correction_T_min 0.956
_exptl_absorpt_correction_type multi-scan
_exptl_absorpt_process_details
;
(<i>CrysAlis PRO</i>; Oxford Diffraction, 2010)
;
_exptl_crystal_colour colourless
_exptl_crystal_density_diffrn 1.556
_exptl_crystal_density_method 'not measured'
_exptl_crystal_description block
_exptl_crystal_F_000 896
_exptl_crystal_size_max 0.30
_exptl_crystal_size_mid 0.20
_exptl_crystal_size_min 0.20
_refine_diff_density_max 0.736
_refine_diff_density_min -0.502
_refine_ls_extinction_method none
_refine_ls_goodness_of_fit_ref 1.049
_refine_ls_hydrogen_treatment constr
_refine_ls_matrix_type full
_refine_ls_number_parameters 137
_refine_ls_number_reflns 1903
_refine_ls_number_restraints 0
_refine_ls_restrained_S_all 1.049
_refine_ls_R_factor_all 0.0844
_refine_ls_R_factor_gt 0.0772
_refine_ls_shift/su_max 0.000
_refine_ls_shift/su_mean 0.000
_refine_ls_structure_factor_coef Fsqd
_refine_ls_weighting_details 'calc w=1/[\s^2^(Fo^2^)+(0.1597P)^2^+1.099P] where P=(Fo^2^+2Fc^2^)/3'
_refine_ls_weighting_scheme calc
_refine_ls_wR_factor_gt 0.2331
_refine_ls_wR_factor_ref 0.2449
_reflns_number_gt 1616
_reflns_number_total 1903
_reflns_threshold_expression I>2\s(I)
_cod_data_source_file kq2005.cif
_cod_data_source_block I
_cod_database_code 2238205
_cod_database_fobs_code 2238205

loop_
_symmetry_equiv_pos_as_xyz
'x, y, z'
'-x+1/2, -y, z+1/2'
'x+1/2, -y+1/2, -z'
'-x, y+1/2, -z+1/2'
'-x, -y, -z'
'x-1/2, y, -z-1/2'
'-x-1/2, y-1/2, z'
'x, -y-1/2, z-1/2'

loop_
_atom_site_type_symbol
_atom_site_label
_atom_site_fract_x
_atom_site_fract_y
_atom_site_fract_z
_atom_site_U_iso_or_equiv
_atom_site_adp_type
_atom_site_calc_flag
_atom_site_refinement_flags
_atom_site_occupancy
_atom_site_symmetry_multiplicity
F F1 0.7647(5) 0.2546(3) 0.66913(12) 0.1094(10) Uani d . 1 1
F F2 0.5247(4) 0.3344(2) 0.61787(11) 0.1026(10) Uani d . 1 1
F F3 0.7464(5) 0.4320(3) 0.66199(16) 0.1321(13) Uani d . 1 1
F F4 0.5444(4) 0.3483(3) 0.72252(10) 0.1119(10) Uani d . 1 1
N N1 0.1517(3) 0.41555(15) 0.59033(9) 0.0398(5) Uani d . 1 1
N N2 0.3053(3) 0.57217(18) 0.59455(10) 0.0500(6) Uani d . 1 1
N N3 0.2503(3) 0.53825(19) 0.65195(10) 0.0500(6) Uani d . 1 1
C C1 0.1599(4) 0.4458(2) 0.65054(11) 0.0476(6) Uani d . 1 1
H H1 0.1110 0.4084 0.6845 0.057 Uiso calc R 1 1
C C2 0.2444(3) 0.49487(18) 0.55689(11) 0.0395(6) Uani d . 1 1
C C3 0.2603(3) 0.4838(2) 0.49127(12) 0.0486(7) Uani d . 1 1
H H3 0.3203 0.5364 0.4674 0.058 Uiso calc R 1 1
C C4 0.1859(4) 0.3948(2) 0.46456(13) 0.0564(8) Uani d . 1 1
H H4 0.1952 0.3859 0.4216 0.068 Uiso calc R 1 1
C C5 0.0940(5) 0.3147(2) 0.50043(15) 0.0599(8) Uani d . 1 1
H H5 0.0454 0.2538 0.4805 0.072 Uiso calc R 1 1
C C6 0.0751(4) 0.3243(2) 0.56234(15) 0.0544(7) Uani d . 1 1
H H6 0.0130 0.2718 0.5856 0.065 Uiso calc R 1 1
C C7 0.2944(6) 0.6039(3) 0.70666(15) 0.0775(10) Uani d . 1 1
H H7A 0.2205 0.6690 0.7061 0.116 Uiso calc R 1 1
H H7B 0.4247 0.6227 0.7061 0.116 Uiso calc R 1 1
H H7C 0.2671 0.5632 0.7438 0.116 Uiso calc R 1 1
B B1 0.6389(4) 0.3369(3) 0.66829(12) 0.0498(7) Uani d . 1 1

loop_
_atom_site_aniso_label
_atom_site_aniso_U_11
_atom_site_aniso_U_22
_atom_site_aniso_U_33
_atom_site_aniso_U_12
_atom_site_aniso_U_13
_atom_site_aniso_U_23
F1 0.126(2) 0.124(2) 0.0777(16) 0.0613(17) -0.0112(13) 0.0018(12)
F2 0.0934(17) 0.150(2) 0.0640(13) 0.0390(15) -0.0291(11) -0.0343(13)
F3 0.121(3) 0.133(2) 0.142(3) -0.044(2) -0.0029(18) 0.0240(19)
F4 0.0957(18) 0.191(3) 0.0492(12) -0.0054(18) 0.0215(11) -0.0277(13)
N1 0.0366(10) 0.0397(10) 0.0431(10) 0.0044(8) 0.0029(7) 0.0056(7)
N2 0.0533(12) 0.0509(12) 0.0456(12) -0.0067(9) 0.0023(9) 0.0053(9)
N3 0.0536(13) 0.0574(13) 0.0389(11) 0.0006(10) 0.0010(8) 0.0016(9)
C1 0.0477(14) 0.0564(14) 0.0386(12) 0.0048(11) 0.0060(9) 0.0102(10)
C2 0.0329(10) 0.0455(12) 0.0401(13) 0.0038(8) 0.0022(8) 0.0082(9)
C3 0.0420(13) 0.0621(15) 0.0416(13) 0.0070(11) 0.0045(10) 0.0087(11)
C4 0.0525(15) 0.0716(18) 0.0452(14) 0.0193(13) 0.0003(11) -0.0086(12)
C5 0.0613(17) 0.0502(15) 0.0682(18) 0.0065(12) -0.0054(14) -0.0129(12)
C6 0.0544(15) 0.0413(12) 0.0674(17) -0.0007(11) 0.0006(13) 0.0023(11)
C7 0.096(3) 0.088(2) 0.0488(16) -0.0100(19) -0.0080(17) -0.0151(15)
B1 0.0478(16) 0.0710(19) 0.0305(12) 0.0042(13) 0.0016(10) 0.0002(11)

loop_
_atom_type_symbol
_atom_type_description
_atom_type_scat_dispersion_real
_atom_type_scat_dispersion_imag
_atom_type_scat_source
C C 0.0033 0.0016 'International Tables Vol C Tables 4.2.6.8 and 6.1.1.4'
H H 0.0000 0.0000 'International Tables Vol C Tables 4.2.6.8 and 6.1.1.4'
B B 0.0013 0.0007 'International Tables Vol C Tables 4.2.6.8 and 6.1.1.4'
F F 0.0171 0.0103 'International Tables Vol C Tables 4.2.6.8 and 6.1.1.4'
N N 0.0061 0.0033 'International Tables Vol C Tables 4.2.6.8 and 6.1.1.4'

loop_
_geom_angle_atom_site_label_1
_geom_angle_atom_site_label_2
_geom_angle_atom_site_label_3
_geom_angle
C1 N1 C2 106.3(2)
C1 N1 C6 131.1(2)
C2 N1 C6 122.5(2)
C2 N2 N3 103.7(2)
C1 N3 N2 112.9(2)
C1 N3 C7 127.4(2)
N2 N3 C7 119.7(3)
N3 C1 N1 106.5(2)
N3 C1 H1 126.7
N1 C1 H1 126.7
N2 C2 N1 110.5(2)
N2 C2 C3 130.4(2)
N1 C2 C3 119.1(2)
C4 C3 C2 118.0(2)
C4 C3 H3 121.0
C2 C3 H3 121.0
C3 C4 C5 121.4(3)
C3 C4 H4 119.3
C5 C4 H4 119.3
C6 C5 C4 121.7(3)
C6 C5 H5 119.2
C4 C5 H5 119.2
C5 C6 N1 117.4(2)
C5 C6 H6 121.3
N1 C6 H6 121.3
N3 C7 H7A 109.5
N3 C7 H7B 109.5
H7A C7 H7B 109.5
N3 C7 H7C 109.5
H7A C7 H7C 109.5
H7B C7 H7C 109.5
F4 B1 F2 112.8(3)
F4 B1 F1 113.4(3)
F2 B1 F1 113.2(3)
F4 B1 F3 105.6(3)
F2 B1 F3 105.8(3)
F1 B1 F3 105.1(3)

loop_
_geom_bond_atom_site_label_1
_geom_bond_atom_site_label_2
_geom_bond_distance
F1 B1 1.356(4)
F2 B1 1.355(3)
F3 B1 1.407(5)
F4 B1 1.352(3)
N1 C1 1.344(3)
N1 C2 1.380(3)
N1 C6 1.386(3)
N2 C2 1.322(3)
N2 N3 1.357(3)
N3 C1 1.309(4)
N3 C7 1.459(4)
C1 H1 0.9300
C2 C3 1.418(4)
C3 C4 1.345(4)
C3 H3 0.9300
C4 C5 1.412(5)
C4 H4 0.9300
C5 C6 1.339(4)
C5 H5 0.9300
C6 H6 0.9300
C7 H7A 0.9600
C7 H7B 0.9600
C7 H7C 0.9600

loop_
_geom_hbond_atom_site_label_D
_geom_hbond_atom_site_label_H
_geom_hbond_atom_site_label_A
_geom_hbond_site_symmetry_A
_geom_hbond_distance_DH
_geom_hbond_distance_HA
_geom_hbond_distance_DA
_geom_hbond_angle_DHA
C1 H1 F4 6_557 0.93 2.18 3.086(3) 165
C5 H5 F2 3_456 0.93 2.38 3.169(4) 143
C6 H6 F1 1_455 0.93 2.53 3.301(5) 141

loop_
_geom_torsion_atom_site_label_1
_geom_torsion_atom_site_label_2
_geom_torsion_atom_site_label_3
_geom_torsion_atom_site_label_4
_geom_torsion
C2 N2 N3 C1 -0.2(3)
C2 N2 N3 C7 179.7(3)
N2 N3 C1 N1 -0.3(3)
C7 N3 C1 N1 179.8(3)
C2 N1 C1 N3 0.7(3)
C6 N1 C1 N3 179.0(2)
N3 N2 C2 N1 0.7(3)
N3 N2 C2 C3 -179.5(2)
C1 N1 C2 N2 -0.9(2)
C6 N1 C2 N2 -179.3(2)
C1 N1 C2 C3 179.2(2)
C6 N1 C2 C3 0.8(3)
N2 C2 C3 C4 179.2(3)
N1 C2 C3 C4 -0.9(3)
C2 C3 C4 C5 0.2(4)
C3 C4 C5 C6 0.7(4)
C4 C5 C6 N1 -0.9(4)
C1 N1 C6 C5 -177.9(3)
C2 N1 C6 C5 0.1(4)
